data_4314901
loop_
_publ_author_name
'Patrick L. Feng'
'Casey J. Stephenson'
'Asma Ajmad'
'Gavin Ogawa'
'Enrique del Barco'
'David N. Hendrickson'

_publ_contact_author_address
;
Department of Chemistry and Biochemistry
University of California-San Diego
La Jolla, CA 92093
USA
;
_publ_contact_author_email dhendrickson@ucsd.edu
_publ_contact_author_name 'David N. Hendrickson'
_publ_section_title
;
 Large Spin-State Changes in Isostructural Cyanate- and Azide-Bridged
 Mn3IIIMn2II Single-Molecule Magnets
;
_journal_name_full 'Inorganic Chemistry'
_journal_page_first 1304
_journal_page_last 1306
_journal_paper_doi 10.1021/ic902298y
_journal_volume 49
_journal_year 2010
_chemical_formula_moiety 'C27 H18 Cl2 Mn5 N9 O7, 3(C8 H20 N)'
_chemical_formula_sum 'C51 H72 Cl2 Mn5 N12 O13'
_chemical_formula_weight 1406.81
_space_group_IT_number 161
_symmetry_cell_setting trigonal
_symmetry_space_group_name_Hall 'R 3 -2"c'
_symmetry_space_group_name_H-M 'R 3 c :H'
_atom_sites_solution_hydrogens geom
_atom_sites_solution_primary direct
_atom_sites_solution_secondary difmap
_cell_angle_alpha 90.00
_cell_angle_beta 90.00
_cell_angle_gamma 120.00
_cell_formula_units_Z 6
_cell_length_a 13.4091(17)
_cell_length_b 13.4091(17)
_cell_length_c 61.213(8)
_cell_measurement_reflns_used 3696
_cell_measurement_temperature 100(2)
_cell_measurement_theta_max 25.03
_cell_measurement_theta_min 2.20
_cell_volume 9532(2)
_computing_cell_refinement 'Bruker SMART'
_computing_data_collection 'Bruker SMART'
_computing_data_reduction 'Bruker SAINT'
_computing_molecular_graphics Ortep-32
_computing_publication_material WINGX
_computing_structure_refinement 'SHELXL-97 (Sheldrick, 1997)'
_computing_structure_solution 'SHELXL-97 (Sheldrick, 1997)'
_diffrn_ambient_temperature 100(2)
_diffrn_measured_fraction_theta_full 0.999
_diffrn_measured_fraction_theta_max 0.999
_diffrn_measurement_device_type 'CCD area detector'
_diffrn_measurement_method 'phi and omega scans'
_diffrn_radiation_monochromator graphite
_diffrn_radiation_source 'fine-focus sealed tube'
_diffrn_radiation_type MoK\a
_diffrn_radiation_wavelength 0.71073
_diffrn_reflns_av_R_equivalents 0.0388
_diffrn_reflns_av_sigmaI/netI 0.0360
_diffrn_reflns_limit_h_max 15
_diffrn_reflns_limit_h_min -15
_diffrn_reflns_limit_k_max 14
_diffrn_reflns_limit_k_min -14
_diffrn_reflns_limit_l_max 72
_diffrn_reflns_limit_l_min -72
_diffrn_reflns_number 14618
_diffrn_reflns_theta_full 25.00
_diffrn_reflns_theta_max 25.03
_diffrn_reflns_theta_min 2.20
_exptl_absorpt_coefficient_mu 1.117
_exptl_absorpt_correction_T_max 0.800
_exptl_absorpt_correction_T_min 0.765
_exptl_absorpt_correction_type multi-scan
_exptl_absorpt_process_details SADABS
_exptl_crystal_colour green
_exptl_crystal_density_diffrn 1.470
_exptl_crystal_density_method 'not measured'
_exptl_crystal_description pyramid
_exptl_crystal_F_000 4350
_exptl_crystal_size_max 0.3
_exptl_crystal_size_mid 0.2
_exptl_crystal_size_min 0.2
_refine_diff_density_max 1.293
_refine_diff_density_min -0.768
_refine_diff_density_rms 0.066
_refine_ls_abs_structure_details 'Flack H D (1983), Acta Cryst. A39, 876-881'
_refine_ls_abs_structure_Flack 0.02(2)
_refine_ls_extinction_method none
_refine_ls_goodness_of_fit_ref 1.066
_refine_ls_hydrogen_treatment constr
_refine_ls_matrix_type full
_refine_ls_number_parameters 254
_refine_ls_number_reflns 3696
_refine_ls_number_restraints 1
_refine_ls_restrained_S_all 1.066
_refine_ls_R_factor_all 0.0431
_refine_ls_R_factor_gt 0.0411
_refine_ls_shift/su_max 0.015
_refine_ls_shift/su_mean 0.001
_refine_ls_structure_factor_coef Fsqd
_refine_ls_weighting_details 'calc w=1/[\s^2^(Fo^2^)+(0.0768P)^2^+11.8505P] where P=(Fo^2^+2Fc^2^)/3'
_refine_ls_weighting_scheme calc
_refine_ls_wR_factor_gt 0.1181
_refine_ls_wR_factor_ref 0.1211
_reflns_number_gt 3504
_reflns_number_total 3696
_reflns_threshold_expression >2sigma(I)
_cod_data_source_file ic902298y_si_002_3.cif
_cod_data_source_block 3
_cod_depositor_comments
;
The following automatic conversions were performed:

'_symmetry_cell_setting' value 'Trigonal' changed to 'trigonal'
according to the built-in table from CIF Core dictionary named
'cif_core.dic' version 2.4.1 from 2010-06-29.

Automatic conversion script
Id: cif_fix_values 1646 2011-03-28 12:23:43Z adriana 
;
_cod_original_sg_symbol_H-M 'R 3 c'
_cod_database_code 4314901

loop_
_symmetry_equiv_pos_as_xyz
'x, y, z'
'-y, x-y, z'
'-x+y, -x, z'
'-y, -x, z+1/2'
'-x+y, y, z+1/2'
'x, x-y, z+1/2'
'x+2/3, y+1/3, z+1/3'
'-y+2/3, x-y+1/3, z+1/3'
'-x+y+2/3, -x+1/3, z+1/3'
'-y+2/3, -x+1/3, z+5/6'
'-x+y+2/3, y+1/3, z+5/6'
'x+2/3, x-y+1/3, z+5/6'
'x+1/3, y+2/3, z+2/3'
'-y+1/3, x-y+2/3, z+2/3'
'-x+y+1/3, -x+2/3, z+2/3'
'-y+1/3, -x+2/3, z+7/6'
'-x+y+1/3, y+2/3, z+7/6'
'x+1/3, x-y+2/3, z+7/6'

loop_
_atom_site_label
_atom_site_type_symbol
_atom_site_fract_x
_atom_site_fract_y
_atom_site_fract_z
_atom_site_U_iso_or_equiv
_atom_site_adp_type
_atom_site_occupancy
_atom_site_symmetry_multiplicity
_atom_site_calc_flag
_atom_site_refinement_flags
_atom_site_disorder_assembly
_atom_site_disorder_group
Mn2 Mn 0.6667 0.3333 0.045314(18) 0.0457(3) Uani 1 3 d S . .
Mn1 Mn 0.50735(5) 0.28464(5) 0.095790(11) 0.04611(18) Uani 1 1 d . . .
Mn3 Mn 0.6667 0.3333 0.14502(2) 0.0559(3) Uani 1 3 d S . .
Cl4 Cl 0.6667 0.3333 0.18647(5) 0.0794(7) Uani 1 3 d S . .
Cl5 Cl 0.6667 0.3333 0.00703(3) 0.0525(4) Uani 1 3 d S . .
O1 O 0.6667 0.3333 0.09699(9) 0.0435(10) Uani 1 3 d S . .
O2 O 0.4667(3) 0.1267(3) 0.09865(5) 0.0496(7) Uani 1 1 d . . .
N3 N 0.5124(3) 0.3188(4) 0.13422(6) 0.0471(8) Uani 1 1 d . . .
O3 O 0.3529(3) 0.2467(3) 0.09579(6) 0.0580(8) Uani 1 1 d . . .
C2 C 0.4446(4) 0.3455(4) 0.14004(8) 0.0502(10) Uani 1 1 d . . .
N1 N 0.5525(3) 0.4499(3) 0.09198(6) 0.0479(8) Uani 1 1 d . . .
N2 N 0.4981(4) 0.2560(4) 0.05732(7) 0.0524(9) Uani 1 1 d . . .
O5 O 0.3763(3) 0.3715(3) 0.14575(6) 0.0647(9) Uani 1 1 d . . .
C001 C 0.7596(4) 0.9903(4) 0.96572(7) 0.0479(9) Uani 1 1 d . . .
H00A H 0.6996 0.9650 0.9547 0.058 Uiso 1 1 calc R . .
H00B H 0.7577 0.9222 0.9716 0.058 Uiso 1 1 calc R . .
N4 N 0.7319(3) 1.0492(3) 0.98403(6) 0.0477(8) Uani 1 1 d . . .
C002 C 0.4894(4) 0.4869(4) 0.08308(7) 0.0506(10) Uani 1 1 d . . .
C003 C 0.3701(4) 0.4123(4) 0.07708(7) 0.0532(10) Uani 1 1 d . . .
O4 O 0.3346(4) 0.0923(5) 0.04454(7) 0.114(2) Uani 1 1 d . . .
C1 C 0.4209(5) 0.1780(5) 0.05145(8) 0.0637(14) Uani 1 1 d . . .
C004 C 0.6463(4) 1.1375(4) 0.95827(9) 0.0585(11) Uani 1 1 d . . .
H00C H 0.6561 1.0978 0.9461 0.088 Uiso 1 1 calc R . .
H00D H 0.6566 1.2102 0.9534 0.088 Uiso 1 1 calc R . .
H00E H 0.5702 1.0918 0.9642 0.088 Uiso 1 1 calc R . .
C005 C 0.3079(4) 0.2972(5) 0.08403(7) 0.0548(11) Uani 1 1 d . . .
C006 C 0.3149(5) 0.4591(5) 0.06514(8) 0.0634(13) Uani 1 1 d . . .
H006 H 0.3566 0.5358 0.0608 0.076 Uiso 1 1 calc R . .
C007 C 0.8755(4) 1.0645(4) 0.95464(8) 0.0544(11) Uani 1 1 d . . .
H00F H 0.8777 1.1312 0.9483 0.082 Uiso 1 1 calc R . .
H00G H 0.8859 1.0208 0.9434 0.082 Uiso 1 1 calc R . .
H00H H 0.9360 1.0884 0.9652 0.082 Uiso 1 1 calc R . .
C008 C 0.1904(5) 0.2326(5) 0.07873(8) 0.0626(12) Uani 1 1 d . . .
H008 H 0.1473 0.1566 0.0834 0.075 Uiso 1 1 calc R . .
C009 C 0.7347(4) 1.1578(4) 0.97578(8) 0.0521(10) Uani 1 1 d . . .
H00I H 0.7225 1.1961 0.9881 0.062 Uiso 1 1 calc R . .
H00J H 0.8109 1.2096 0.9700 0.062 Uiso 1 1 calc R . .
C010 C 0.8199(4) 1.0885(5) 1.00228(8) 0.0604(12) Uani 1 1 d . . .
H01A H 0.7974 1.1240 1.0136 0.072 Uiso 1 1 calc R . .
H01B H 0.8937 1.1472 0.9966 0.072 Uiso 1 1 calc R . .
C011 C 0.5646(4) 1.0035(5) 1.01019(9) 0.0616(12) Uani 1 1 d . . .
H01C H 0.6146 1.0264 1.0227 0.092 Uiso 1 1 calc R . .
H01D H 0.4896 0.9422 1.0142 0.092 Uiso 1 1 calc R . .
H01E H 0.5587 1.0679 1.0050 0.092 Uiso 1 1 calc R . .
C012 C 0.6137(4) 0.9620(4) 0.99215(8) 0.0525(10) Uani 1 1 d . . .
H01F H 0.6165 0.8953 0.9975 0.063 Uiso 1 1 calc R . .
H01G H 0.5609 0.9369 0.9799 0.063 Uiso 1 1 calc R . .
C013 C 0.2001(5) 0.3947(6) 0.05952(9) 0.0680(15) Uani 1 1 d . . .
H013 H 0.1655 0.4269 0.0512 0.082 Uiso 1 1 calc R . .
C014 C 0.1375(5) 0.2822(6) 0.06642(9) 0.0714(16) Uani 1 1 d . . .
H014 H 0.0598 0.2385 0.0629 0.086 Uiso 1 1 calc R . .
C015 C 0.8351(5) 0.9936(7) 1.01261(10) 0.0810(17) Uani 1 1 d . . .
H01H H 0.7613 0.9250 1.0140 0.122 Uiso 1 1 calc R . .
H01I H 0.8693 1.0178 1.0268 0.122 Uiso 1 1 calc R . .
H01J H 0.8842 0.9781 1.0035 0.122 Uiso 1 1 calc R . .

loop_
_atom_site_aniso_label
_atom_site_aniso_U_11
_atom_site_aniso_U_22
_atom_site_aniso_U_33
_atom_site_aniso_U_23
_atom_site_aniso_U_13
_atom_site_aniso_U_12
Mn2 0.0372(4) 0.0372(4) 0.0627(6) 0.000 0.000 0.01861(18)
Mn1 0.0330(3) 0.0385(3) 0.0667(4) 0.0049(3) 0.0002(3) 0.0178(3)
Mn3 0.0350(4) 0.0350(4) 0.0976(9) 0.000 0.000 0.01749(19)
Cl4 0.0725(10) 0.0725(10) 0.0932(17) 0.000 0.000 0.0362(5)
Cl5 0.0453(6) 0.0453(6) 0.0671(11) 0.000 0.000 0.0226(3)
O1 0.0369(14) 0.0369(14) 0.057(3) 0.000 0.000 0.0184(7)
O2 0.0369(15) 0.0383(15) 0.0682(18) 0.0063(13) 0.0003(13) 0.0148(12)
N3 0.0376(19) 0.046(2) 0.058(2) 0.0019(17) 0.0001(14) 0.0218(16)
O3 0.0343(15) 0.057(2) 0.082(2) 0.0115(17) 0.0037(14) 0.0217(15)
C2 0.040(2) 0.040(2) 0.067(3) 0.0104(19) 0.007(2) 0.017(2)
N1 0.0409(18) 0.0446(19) 0.065(2) 0.0012(16) 0.0053(16) 0.0267(16)
N2 0.045(2) 0.047(2) 0.067(2) 0.0171(19) 0.0146(18) 0.025(2)
O5 0.0504(19) 0.063(2) 0.091(3) 0.0086(18) 0.0160(17) 0.0359(17)
C001 0.045(2) 0.042(2) 0.060(2) -0.0012(18) -0.0031(18) 0.0236(19)
N4 0.0386(18) 0.0379(18) 0.0579(19) -0.0047(15) 0.0018(15) 0.0125(15)
C002 0.052(2) 0.060(3) 0.051(2) -0.0009(19) -0.0004(18) 0.037(2)
C003 0.053(3) 0.059(3) 0.059(2) -0.004(2) 0.004(2) 0.036(2)
O4 0.081(3) 0.091(3) 0.082(3) 0.024(2) -0.022(2) -0.022(3)
C1 0.052(3) 0.074(4) 0.060(3) 0.034(3) 0.005(2) 0.029(3)
C004 0.051(3) 0.044(2) 0.080(3) 0.008(2) 0.004(2) 0.022(2)
C005 0.042(2) 0.074(3) 0.057(2) -0.005(2) -0.0010(19) 0.036(2)
C006 0.069(3) 0.085(4) 0.061(3) -0.010(2) -0.008(2) 0.057(3)
C007 0.047(3) 0.048(3) 0.067(3) 0.002(2) 0.003(2) 0.023(2)
C008 0.048(3) 0.077(3) 0.070(3) -0.006(3) 0.000(2) 0.036(3)
C009 0.044(2) 0.033(2) 0.071(3) -0.0025(19) 0.003(2) 0.0135(18)
C010 0.048(3) 0.059(3) 0.059(3) -0.005(2) -0.001(2) 0.015(2)
C011 0.052(3) 0.050(2) 0.068(3) -0.001(2) 0.010(2) 0.015(2)
C012 0.044(2) 0.040(2) 0.064(2) -0.0021(19) 0.0006(19) 0.014(2)
C013 0.080(4) 0.088(4) 0.065(3) -0.009(3) -0.011(3) 0.064(4)
C014 0.059(3) 0.110(5) 0.067(3) -0.023(3) -0.016(2) 0.060(4)
C015 0.063(3) 0.089(4) 0.070(3) 0.014(3) -0.011(3) 0.022(3)

loop_
_atom_type_symbol
_atom_type_description
_atom_type_scat_dispersion_real
_atom_type_scat_dispersion_imag
_atom_type_scat_source
C C 0.0033 0.0016 'International Tables Vol C Tables 4.2.6.8 and 6.1.1.4'
H H 0.0000 0.0000 'International Tables Vol C Tables 4.2.6.8 and 6.1.1.4'
N N 0.0061 0.0033 'International Tables Vol C Tables 4.2.6.8 and 6.1.1.4'
O O 0.0106 0.0060 'International Tables Vol C Tables 4.2.6.8 and 6.1.1.4'
Cl Cl 0.1484 0.1585 'International Tables Vol C Tables 4.2.6.8 and 6.1.1.4'
Mn Mn 0.3368 0.7283 'International Tables Vol C Tables 4.2.6.8 and 6.1.1.4'

loop_
_geom_angle_atom_site_label_1
_geom_angle_atom_site_label_2
_geom_angle_atom_site_label_3
_geom_angle
_geom_angle_site_symmetry_1
_geom_angle_site_symmetry_3
_geom_angle_publ_flag
N2 Mn2 N2 108.37(13) 2_655 3_665 ?
N2 Mn2 N2 108.37(13) 2_655 . ?
N2 Mn2 N2 108.37(13) 3_665 . ?
N2 Mn2 Cl5 110.55(13) 2_655 . ?
N2 Mn2 Cl5 110.55(13) 3_665 . ?
N2 Mn2 Cl5 110.55(13) . . ?
O3 Mn1 O1 175.66(15) . . ?
O3 Mn1 O2 92.02(13) . . ?
O1 Mn1 O2 91.49(10) . . ?
O3 Mn1 N1 88.95(15) . . ?
O1 Mn1 N1 87.60(11) . . ?
O2 Mn1 N1 178.25(16) . . ?
O3 Mn1 N2 89.69(15) . . ?
O1 Mn1 N2 93.04(19) . . ?
O2 Mn1 N2 87.06(15) . . ?
N1 Mn1 N2 91.49(15) . . ?
O3 Mn1 N3 88.47(14) . . ?
O1 Mn1 N3 88.68(19) . . ?
O2 Mn1 N3 95.02(14) . . ?
N1 Mn1 N3 86.46(15) . . ?
N2 Mn1 N3 177.27(15) . . ?
N3 Mn3 N3 110.44(11) 2_655 3_665 ?
N3 Mn3 N3 110.44(11) 2_655 . ?
N3 Mn3 N3 110.44(11) 3_665 . ?
N3 Mn3 Cl4 108.48(11) 2_655 . ?
N3 Mn3 Cl4 108.48(11) 3_665 . ?
N3 Mn3 Cl4 108.48(11) . . ?
Mn1 O1 Mn1 119.85(2) 2_655 3_665 ?
Mn1 O1 Mn1 119.85(2) 2_655 . ?
Mn1 O1 Mn1 119.85(2) 3_665 . ?
N1 O2 Mn1 114.8(2) 2_655 . ?
C2 N3 Mn3 138.6(4) . . ?
C2 N3 Mn1 113.7(3) . . ?
Mn3 N3 Mn1 105.14(16) . . ?
C005 O3 Mn1 126.0(3) . . ?
O5 C2 N3 179.5(7) . . ?
C002 N1 O2 115.8(4) . 3_665 ?
C002 N1 Mn1 125.4(3) . . ?
O2 N1 Mn1 118.8(3) 3_665 . ?
C1 N2 Mn2 128.7(4) . . ?
C1 N2 Mn1 115.1(4) . . ?
Mn2 N2 Mn1 108.1(2) . . ?
N4 C001 C007 115.0(4) . . ?
C012 N4 C010 111.1(4) . . ?
C012 N4 C001 106.0(3) . . ?
C010 N4 C001 112.0(4) . . ?
C012 N4 C009 111.4(4) . . ?
C010 N4 C009 105.6(4) . . ?
C001 N4 C009 110.9(3) . . ?
N1 C002 C003 123.4(5) . . ?
C006 C003 C005 119.7(5) . . ?
C006 C003 C002 118.4(5) . . ?
C005 C003 C002 121.8(4) . . ?
N2 C1 O4 178.6(6) . . ?
O3 C005 C008 117.9(5) . . ?
O3 C005 C003 123.7(4) . . ?
C008 C005 C003 118.4(5) . . ?
C013 C006 C003 121.8(6) . . ?
C005 C008 C014 120.4(6) . . ?
C004 C009 N4 114.7(4) . . ?
N4 C010 C015 114.9(4) . . ?
N4 C012 C011 115.7(4) . . ?
C014 C013 C006 119.2(5) . . ?
C013 C014 C008 120.4(5) . . ?

loop_
_geom_bond_atom_site_label_1
_geom_bond_atom_site_label_2
_geom_bond_distance
_geom_bond_site_symmetry_2
_geom_bond_publ_flag
Mn2 N2 2.093(4) 2_655 ?
Mn2 N2 2.093(4) 3_665 ?
Mn2 N2 2.093(4) . ?
Mn2 Cl5 2.343(2) . ?
Mn1 O3 1.869(3) . ?
Mn1 O1 1.8975(7) . ?
Mn1 O2 1.912(3) . ?
Mn1 N1 1.998(4) . ?
Mn1 N2 2.379(5) . ?
Mn1 N3 2.391(4) . ?
Mn3 N3 2.087(4) 2_655 ?
Mn3 N3 2.087(4) 3_665 ?
Mn3 N3 2.087(4) . ?
Mn3 Cl4 2.537(3) . ?
O1 Mn1 1.8975(7) 2_655 ?
O1 Mn1 1.8975(7) 3_665 ?
O2 N1 1.372(5) 2_655 ?
N3 C2 1.185(6) . ?
O3 C005 1.323(6) . ?
C2 O5 1.185(6) . ?
N1 C002 1.295(6) . ?
N1 O2 1.372(5) 3_665 ?
N2 C1 1.101(7) . ?
C001 N4 1.520(5) . ?
C001 C007 1.523(6) . ?
N4 C012 1.508(6) . ?
N4 C010 1.515(6) . ?
N4 C009 1.525(6) . ?
C002 C003 1.447(7) . ?
C003 C006 1.393(7) . ?
C003 C005 1.404(7) . ?
O4 C1 1.229(8) . ?
C004 C009 1.519(7) . ?
C005 C008 1.404(7) . ?
C006 C013 1.380(8) . ?
C008 C014 1.409(8) . ?
C010 C015 1.524(10) . ?
C011 C012 1.525(7) . ?
C013 C014 1.376(9) . ?
